data_1556439
loop_
_publ_author_name
'Muller, I.'
'Schneider, C.'
'Pietzonka, C.'
'Kraus, F.'
'Werncke, C.G.'

_publ_section_title
;
 Reduction of 2,2'-Bipyridine by Quasi-Linear 3d-Metal(I) Silylamides-A
 Structural and Spectroscopic Study
;
_journal_name_full Inorganics
_journal_page_first 117
_journal_paper_doi 10.3390/inorganics7100117
_journal_volume 7
_journal_year 2019
_chemical_formula_moiety 'C22 H44 Cr N4 Si4, C20 H40 K O8'
_chemical_formula_sum 'C42 H84 Cr K N4 O8 Si4'
_chemical_formula_weight 976.59
_space_group_crystal_system triclinic
_space_group_IT_number 2
_space_group_name_Hall '-P 1'
_space_group_name_H-M_alt 'P -1'
_atom_sites_solution_hydrogens geom
_atom_sites_solution_primary direct
_cell_angle_alpha 95.633(2)
_cell_angle_beta 89.8920(10)
_cell_angle_gamma 90.377(2)
_cell_formula_units_Z 4
_cell_length_a 11.6269(2)
_cell_length_b 21.5546(4)
_cell_length_c 21.8560(4)
_cell_measurement_reflns_used 124112
_cell_measurement_temperature 100.0
_cell_measurement_theta_max 27.26
_cell_measurement_theta_min 1.75
_cell_volume 5450.83(17)
_computing_molecular_graphics 'Olex2 (Dolomanov et al., 2009)'
_computing_publication_material 'Olex2 (Dolomanov et al., 2009)'
_computing_structure_refinement 'XL (Sheldrick, 2008)'
_computing_structure_solution 'SIR2004 (Burla et al.,  2007)'
_diffrn_ambient_temperature 100.0
_diffrn_measured_fraction_theta_full 1.000
_diffrn_measured_fraction_theta_max 0.983
_diffrn_measurement_device_type 'STOE IPDS-2'
_diffrn_radiation_type MoK\a
_diffrn_radiation_wavelength 0.71073
_diffrn_reflns_av_R_equivalents 0.0685
_diffrn_reflns_av_unetI/netI 0.0423
_diffrn_reflns_Laue_measured_fraction_full 1.000
_diffrn_reflns_Laue_measured_fraction_max 0.983
_diffrn_reflns_limit_h_max 14
_diffrn_reflns_limit_h_min -14
_diffrn_reflns_limit_k_max 27
_diffrn_reflns_limit_k_min -27
_diffrn_reflns_limit_l_max 27
_diffrn_reflns_limit_l_min -27
_diffrn_reflns_number 106690
_diffrn_reflns_point_group_measured_fraction_full 1.000
_diffrn_reflns_point_group_measured_fraction_max 0.983
_diffrn_reflns_theta_full 25.242
_diffrn_reflns_theta_max 27.000
_diffrn_reflns_theta_min 1.752
_exptl_absorpt_coefficient_mu 0.422
_exptl_absorpt_correction_T_max 0.8481
_exptl_absorpt_correction_T_min 0.6245
_exptl_absorpt_correction_type numerical
_exptl_absorpt_process_details 'X-Area X-Red 1.63.1.0 (STOE, 2016)'
_exptl_crystal_colour 'clear dark green'
_exptl_crystal_colour_lustre clear
_exptl_crystal_colour_modifier dark
_exptl_crystal_colour_primary green
_exptl_crystal_density_diffrn 1.190
_exptl_crystal_description block
_exptl_crystal_F_000 2108
_exptl_crystal_size_max 0.3494
_exptl_crystal_size_mid 0.2903
_exptl_crystal_size_min 0.2027
_refine_diff_density_max 1.019
_refine_diff_density_min -0.541
_refine_diff_density_rms 0.140
_refine_ls_extinction_coef .
_refine_ls_extinction_method none
_refine_ls_goodness_of_fit_ref 1.075
_refine_ls_hydrogen_treatment constr
_refine_ls_matrix_type full
_refine_ls_number_parameters 1112
_refine_ls_number_reflns 23726
_refine_ls_number_restraints 0
_refine_ls_restrained_S_all 1.075
_refine_ls_R_factor_all 0.0675
_refine_ls_R_factor_gt 0.0563
_refine_ls_shift/su_max 0.001
_refine_ls_shift/su_mean 0.000
_refine_ls_structure_factor_coef Fsqd
_refine_ls_weighting_details 'w=1/[\s^2^(Fo^2^)+(0.0409P)^2^+12.4696P] where P=(Fo^2^+2Fc^2^)/3'
_refine_ls_weighting_scheme calc
_refine_ls_wR_factor_gt 0.1447
_refine_ls_wR_factor_ref 0.1502
_reflns_Friedel_coverage 0.000
_reflns_Friedel_fraction_full .
_reflns_Friedel_fraction_max .
_reflns_number_gt 20467
_reflns_number_total 23726
_reflns_threshold_expression 'I > 2\s(I)'
_cod_data_source_file K_18c6_Cr1.cif
_cod_data_source_block k(18c6)cr5
_cod_database_code 1556439
_shelx_space_group_comment
;
The symmetry employed for this shelxl refinement is uniquely defined
by the following loop, which should always be used as a source of
symmetry information in preference to the above space-group names.
They are only intended as comments.
;
_shelx_estimated_absorpt_t_max 0.919
_shelx_estimated_absorpt_t_min 0.867
_olex2_refinement_description
;
1. Twinned data refinement
 Scales: 0.6437(8)
 0.3563(8)
2. Fixed Uiso
 At 1.2 times of:
  All C(H) groups, All C(H,H) groups
 At 1.5 times of:
  All C(H,H,H) groups
3.a Secondary CH2 refined with riding coordinates:
 C01G(H01A,H01B), C01K(H01C,H01D), C01Q(H01E,H01F), C02G(H02A,H02B), C02K(H02C,
 H02D), C02N(H02E,H02F), C02W(H02G,H02H), C024(H02I,H02J), C028(H02K,H02L),
 C033(H03A,H03B), C01A(H01G,H01H), C01B(H01I,H01J), C01D(H01K,H01L), C01H(H01M,
 H01N), C01R(H01O,H01P), C02L(H02M,H02N), C015(H01Q,H01R), C018(H01S,H01T),
 C027(H02O,H02P), C029(H02Q,H02R), C01O(H01U,H01V), C01Y(H01W,H01X), C02A(H02S,
 H02T), C02P(H02U,H02V), C02T(H02W,H02X), C02V(H02Y,H), C03B(H03C,H03D),
 C03D(H03E,H03F), C023(H02Z,HA), C030(H03G,H03H), C01E(H01Y,HB), C01F(H01Z,HC),
 C01I(H01,HD), C01M(H0AA,HE), C02C(H02,HF), C02F(H1AA,HG), C02Z(H2AA,HH),
 C03A(H03I,H03J), C03C(H03K,H03L), C020(H3AA,HI)
3.b Aromatic/amide H refined with riding coordinates:
 C1A(H1A), C2A(H2A), C3A(H3A), C4A(H4A), C7A(H7A), C8A(H8A), C9A(H9A),
 C10A(H10A), C1B(H1B), C2B(H2B), C3B(H3B), C4B(H4B), C7B(H7B), C8B(H8B),
 C9B(H9B), C10B(H10B)
3.c Idealised Me refined as rotating group:
 C11A(H11A,H11B,H11C), C12A(H12A,H12B,H12C), C13A(H13A,H13B,H13C), C14A(H14A,
 H14B,H14C), C15A(H15A,H15B,H15C), C16A(H16A,H16B,H16C), C17A(H17A,H17B,H17C),
 C18A(H18A,H18B,H18C), C19A(H19A,H19B,H19C), C20A(H20A,H20B,H20C), C21A(H21A,
 H21B,H21C), C22A(H22A,H22B,H22C), C11B(H11D,H11E,H11F), C12B(H12D,H12E,H12F),
 C13B(H13D,H13E,H13F), C14B(H14D,H14E,H14F), C15B(H15D,H15E,H15F), C16B(H16D,
 H16E,H16F), C17B(H17D,H17E,H17F), C18B(H18D,H18E,H18F), C19B(H19D,H19E,H19F),
 C20B(H20D,H20E,H20F), C21B(H21D,H21E,H21F), C22B(H22D,H22E,H22F)
;
_olex2_submission_special_instructions 'No special instructions were received'

loop_
_space_group_symop_operation_xyz
'x, y, z'
'-x, -y, -z'

loop_
_atom_site_label
_atom_site_type_symbol
_atom_site_fract_x
_atom_site_fract_y
_atom_site_fract_z
_atom_site_U_iso_or_equiv
_atom_site_adp_type
_atom_site_occupancy
_atom_site_site_symmetry_order
_atom_site_calc_flag
_atom_site_refinement_flags_posn
_atom_site_refinement_flags_adp
_atom_site_refinement_flags_occupancy
_atom_site_disorder_assembly
_atom_site_disorder_group
Cr1A Cr 0.61521(5) 0.24910(3) 0.74074(3) 0.02647(14) Uani 1 1 d . . . . .
Si1A Si 0.52193(10) 0.13384(6) 0.80688(5) 0.0317(3) Uani 1 1 d . . . . .
Si2A Si 0.43884(11) 0.25600(6) 0.86339(5) 0.0343(3) Uani 1 1 d . . . . .
Si3A Si 0.38751(10) 0.24177(6) 0.65087(5) 0.0311(2) Uani 1 1 d . . . . .
Si4A Si 0.50852(11) 0.36463(6) 0.68204(6) 0.0319(3) Uani 1 1 d . . . . .
N1A N 0.7434(3) 0.25585(16) 0.67459(15) 0.0267(7) Uani 1 1 d . . . . .
N2A N 0.7651(3) 0.24274(17) 0.79083(17) 0.0302(8) Uani 1 1 d . . . . .
N3A N 0.5129(3) 0.21194(17) 0.80781(14) 0.0274(7) Uani 1 1 d . . . . .
N4A N 0.4936(3) 0.28668(16) 0.68580(15) 0.0266(7) Uani 1 1 d . . . . .
C1A C 0.7272(4) 0.2564(2) 0.61386(19) 0.0319(9) Uani 1 1 d . . . . .
H1A H 0.6504 0.2537 0.5990 0.038 Uiso 1 1 calc R . . . .
C2A C 0.8139(4) 0.2605(2) 0.57184(19) 0.0334(9) Uani 1 1 d . . . . .
H2A H 0.7970 0.2603 0.5293 0.040 Uiso 1 1 calc R . . . .
C3A C 0.9283(4) 0.2651(2) 0.5927(2) 0.0371(10) Uani 1 1 d . . . . .
H3A H 0.9900 0.2691 0.5648 0.044 Uiso 1 1 calc R . . . .
C4A C 0.9481(4) 0.2637(2) 0.6539(2) 0.0325(9) Uani 1 1 d . . . . .
H4A H 1.0248 0.2671 0.6688 0.039 Uiso 1 1 calc R . . . .
C5A C 0.8565(3) 0.25720(19) 0.69594(18) 0.0274(8) Uani 1 1 d . . . . .
C6A C 0.8686(3) 0.2514(2) 0.75961(19) 0.0266(8) Uani 1 1 d . . . . .
C7A C 0.9749(4) 0.2523(2) 0.7907(2) 0.0338(9) Uani 1 1 d . . . . .
H7A H 1.0441 0.2590 0.7691 0.041 Uiso 1 1 calc R . . . .
C8A C 0.9788(4) 0.2436(2) 0.8513(2) 0.0386(10) Uani 1 1 d . . . . .
H8A H 1.0504 0.2435 0.8721 0.046 Uiso 1 1 calc R . . . .
C9A C 0.8739(4) 0.2345(2) 0.8832(2) 0.0398(10) Uani 1 1 d . . . . .
H9A H 0.8739 0.2282 0.9256 0.048 Uiso 1 1 calc R . . . .
C10A C 0.7727(4) 0.2351(2) 0.8506(2) 0.0353(10) Uani 1 1 d . . . . .
H10A H 0.7030 0.2297 0.8723 0.042 Uiso 1 1 calc R . . . .
C11A C 0.5277(6) 0.2809(4) 0.9343(3) 0.072(2) Uani 1 1 d . . . . .
H11A H 0.5734 0.2455 0.9452 0.108 Uiso 1 1 calc GR . . . .
H11B H 0.4765 0.2947 0.9685 0.108 Uiso 1 1 calc GR . . . .
H11C H 0.5792 0.3152 0.9258 0.108 Uiso 1 1 calc GR . . . .
C12A C 0.3823(6) 0.3300(3) 0.8407(2) 0.0575(15) Uani 1 1 d . . . . .
H12A H 0.4418 0.3509 0.8182 0.086 Uiso 1 1 calc GR . . . .
H12B H 0.3603 0.3569 0.8776 0.086 Uiso 1 1 calc GR . . . .
H12C H 0.3149 0.3216 0.8143 0.086 Uiso 1 1 calc GR . . . .
C13A C 0.3108(5) 0.2140(3) 0.8937(3) 0.0609(16) Uani 1 1 d . . . . .
H13A H 0.2616 0.1980 0.8593 0.091 Uiso 1 1 calc GR . . . .
H13B H 0.2669 0.2431 0.9219 0.091 Uiso 1 1 calc GR . . . .
H13C H 0.3375 0.1793 0.9156 0.091 Uiso 1 1 calc GR . . . .
C14A C 0.5660(5) 0.1063(3) 0.8834(2) 0.0515(13) Uani 1 1 d . . . . .
H14A H 0.6393 0.1258 0.8965 0.077 Uiso 1 1 calc GR . . . .
H14B H 0.5745 0.0608 0.8787 0.077 Uiso 1 1 calc GR . . . .
H14C H 0.5068 0.1179 0.9143 0.077 Uiso 1 1 calc GR . . . .
C15A C 0.6349(4) 0.1014(2) 0.7504(2) 0.0441(12) Uani 1 1 d . . . . .
H15A H 0.6294 0.1220 0.7125 0.066 Uiso 1 1 calc GR . . . .
H15B H 0.6225 0.0564 0.7409 0.066 Uiso 1 1 calc GR . . . .
H15C H 0.7115 0.1088 0.7684 0.066 Uiso 1 1 calc GR . . . .
C16A C 0.3860(5) 0.0905(3) 0.7863(3) 0.0521(13) Uani 1 1 d . . . . .
H16A H 0.3264 0.1033 0.8166 0.078 Uiso 1 1 calc GR . . . .
H16B H 0.3993 0.0456 0.7861 0.078 Uiso 1 1 calc GR . . . .
H16C H 0.3608 0.0997 0.7454 0.078 Uiso 1 1 calc GR . . . .
C17A C 0.2632(4) 0.2280(3) 0.7038(2) 0.0453(12) Uani 1 1 d . . . . .
H17A H 0.2924 0.2119 0.7412 0.068 Uiso 1 1 calc GR . . . .
H17B H 0.2098 0.1975 0.6830 0.068 Uiso 1 1 calc GR . . . .
H17C H 0.2230 0.2673 0.7148 0.068 Uiso 1 1 calc GR . . . .
C18A C 0.4392(4) 0.1626(2) 0.6194(2) 0.0453(12) Uani 1 1 d . . . . .
H18A H 0.5070 0.1672 0.5935 0.068 Uiso 1 1 calc GR . . . .
H18B H 0.3781 0.1409 0.5949 0.068 Uiso 1 1 calc GR . . . .
H18C H 0.4596 0.1385 0.6535 0.068 Uiso 1 1 calc GR . . . .
C19A C 0.3203(5) 0.2742(3) 0.5830(3) 0.0573(15) Uani 1 1 d . . . . .
H19A H 0.2772 0.3119 0.5969 0.086 Uiso 1 1 calc GR . . . .
H19B H 0.2680 0.2431 0.5623 0.086 Uiso 1 1 calc GR . . . .
H19C H 0.3807 0.2845 0.5542 0.086 Uiso 1 1 calc GR . . . .
C20A C 0.3726(4) 0.4092(2) 0.6988(3) 0.0473(12) Uani 1 1 d . . . . .
H20A H 0.3089 0.3880 0.6759 0.071 Uiso 1 1 calc GR . . . .
H20B H 0.3816 0.4514 0.6863 0.071 Uiso 1 1 calc GR . . . .
H20C H 0.3561 0.4116 0.7429 0.071 Uiso 1 1 calc GR . . . .
C21A C 0.5550(5) 0.3892(3) 0.6047(3) 0.0499(13) Uani 1 1 d . . . . .
H21A H 0.6281 0.3692 0.5926 0.075 Uiso 1 1 calc GR . . . .
H21B H 0.5647 0.4345 0.6078 0.075 Uiso 1 1 calc GR . . . .
H21C H 0.4962 0.3764 0.5739 0.075 Uiso 1 1 calc GR . . . .
C22A C 0.6212(5) 0.3984(2) 0.7366(3) 0.0475(12) Uani 1 1 d . . . . .
H22A H 0.5988 0.3918 0.7788 0.071 Uiso 1 1 calc GR . . . .
H22B H 0.6291 0.4431 0.7329 0.071 Uiso 1 1 calc GR . . . .
H22C H 0.6948 0.3778 0.7267 0.071 Uiso 1 1 calc GR . . . .
Cr1B Cr 1.39972(5) 0.24621(3) 0.25225(3) 0.02554(13) Uani 1 1 d . . . . .
Si1B Si 1.51362(11) 0.19781(6) 0.37082(5) 0.0303(2) Uani 1 1 d . . . . .
Si2B Si 1.61739(11) 0.14920(6) 0.25045(5) 0.0313(2) Uani 1 1 d . . . . .
Si3B Si 1.57535(11) 0.36969(6) 0.25747(5) 0.0303(2) Uani 1 1 d . . . . .
Si4B Si 1.49594(10) 0.30820(6) 0.13606(5) 0.0286(2) Uani 1 1 d . . . . .
N1B N 1.2475(3) 0.29356(17) 0.24001(16) 0.0301(7) Uani 1 1 d . . . . .
N2B N 1.2727(3) 0.17912(16) 0.26204(15) 0.0267(7) Uani 1 1 d . . . . .
N3B N 1.5223(3) 0.19361(16) 0.29318(15) 0.0260(7) Uani 1 1 d . . . . .
N4B N 1.5008(3) 0.31351(16) 0.21412(15) 0.0267(7) Uani 1 1 d . . . . .
C1B C 1.2395(4) 0.3542(2) 0.2279(2) 0.0357(10) Uani 1 1 d . . . . .
H1B H 1.3088 0.3770 0.2236 0.043 Uiso 1 1 calc R . . . .
C2B C 1.1383(4) 0.3840(2) 0.2215(2) 0.0411(11) Uani 1 1 d . . . . .
H2B H 1.1375 0.4262 0.2126 0.049 Uiso 1 1 calc R . . . .
C3B C 1.0336(4) 0.3510(2) 0.2283(2) 0.0410(11) Uani 1 1 d . . . . .
H3B H 0.9617 0.3711 0.2251 0.049 Uiso 1 1 calc R . . . .
C4B C 1.0382(4) 0.2900(2) 0.2396(2) 0.0343(10) Uani 1 1 d . . . . .
H4B H 0.9692 0.2668 0.2430 0.041 Uiso 1 1 calc R . . . .
C5B C 1.1467(3) 0.26118(19) 0.24621(18) 0.0264(8) Uani 1 1 d . . . . .
C6B C 1.1594(3) 0.1975(2) 0.25653(18) 0.0271(8) Uani 1 1 d . . . . .
C7B C 1.0670(4) 0.1545(2) 0.26204(19) 0.0332(9) Uani 1 1 d . . . . .
H7B H 0.9898 0.1682 0.2593 0.040 Uiso 1 1 calc R . . . .
C8B C 1.0882(4) 0.0943(2) 0.2712(2) 0.0364(10) Uani 1 1 d . . . . .
H8B H 1.0267 0.0658 0.2754 0.044 Uiso 1 1 calc R . . . .
C9B C 1.2039(4) 0.0748(2) 0.2745(2) 0.0358(10) Uani 1 1 d . . . . .
H9B H 1.2216 0.0327 0.2799 0.043 Uiso 1 1 calc R . . . .
C10B C 1.2905(4) 0.1183(2) 0.2698(2) 0.0314(9) Uani 1 1 d . . . . .
H10B H 1.3677 0.1046 0.2721 0.038 Uiso 1 1 calc R . . . .
C11B C 1.4231(5) 0.2657(3) 0.4001(2) 0.0504(13) Uani 1 1 d . . . . .
H11D H 1.4628 0.3046 0.3928 0.076 Uiso 1 1 calc GR . . . .
H11E H 1.4098 0.2648 0.4443 0.076 Uiso 1 1 calc GR . . . .
H11F H 1.3491 0.2635 0.3785 0.076 Uiso 1 1 calc GR . . . .
C12B C 1.4465(5) 0.1282(3) 0.4040(2) 0.0453(12) Uani 1 1 d . . . . .
H12D H 1.3695 0.1205 0.3867 0.068 Uiso 1 1 calc GR . . . .
H12E H 1.4409 0.1366 0.4488 0.068 Uiso 1 1 calc GR . . . .
H12F H 1.4945 0.0914 0.3937 0.068 Uiso 1 1 calc GR . . . .
C13B C 1.6545(5) 0.2083(3) 0.4126(2) 0.0465(12) Uani 1 1 d . . . . .
H13D H 1.7028 0.1717 0.4020 0.070 Uiso 1 1 calc GR . . . .
H13E H 1.6404 0.2130 0.4571 0.070 Uiso 1 1 calc GR . . . .
H13F H 1.6937 0.2456 0.4006 0.070 Uiso 1 1 calc GR . . . .
C14B C 1.6710(7) 0.0805(3) 0.2881(3) 0.071(2) Uani 1 1 d . . . . .
H14D H 1.7117 0.0950 0.3260 0.107 Uiso 1 1 calc GR . . . .
H14E H 1.7237 0.0563 0.2601 0.107 Uiso 1 1 calc GR . . . .
H14F H 1.6058 0.0541 0.2977 0.107 Uiso 1 1 calc GR . . . .
C15B C 1.7535(4) 0.1925(3) 0.2331(2) 0.0493(13) Uani 1 1 d . . . . .
H15D H 1.7359 0.2242 0.2053 0.074 Uiso 1 1 calc GR . . . .
H15E H 1.8095 0.1631 0.2135 0.074 Uiso 1 1 calc GR . . . .
H15F H 1.7857 0.2128 0.2714 0.074 Uiso 1 1 calc GR . . . .
C16B C 1.5581(4) 0.1161(2) 0.1742(2) 0.0427(11) Uani 1 1 d . . . . .
H16D H 1.4833 0.0965 0.1804 0.064 Uiso 1 1 calc GR . . . .
H16E H 1.6113 0.0849 0.1550 0.064 Uiso 1 1 calc GR . . . .
H16F H 1.5489 0.1497 0.1475 0.064 Uiso 1 1 calc GR . . . .
C17B C 1.6960(5) 0.3402(3) 0.3024(3) 0.0490(13) Uani 1 1 d . . . . .
H17D H 1.6665 0.3089 0.3283 0.074 Uiso 1 1 calc GR . . . .
H17E H 1.7305 0.3749 0.3286 0.074 Uiso 1 1 calc GR . . . .
H17F H 1.7542 0.3212 0.2742 0.074 Uiso 1 1 calc GR . . . .
C18B C 1.6496(6) 0.4294(3) 0.2136(2) 0.0541(15) Uani 1 1 d . . . . .
H18D H 1.6904 0.4084 0.1783 0.081 Uiso 1 1 calc GR . . . .
H18E H 1.7048 0.4533 0.2406 0.081 Uiso 1 1 calc GR . . . .
H18F H 1.5924 0.4578 0.1991 0.081 Uiso 1 1 calc GR . . . .
C19B C 1.4816(5) 0.4161(3) 0.3150(2) 0.0509(13) Uani 1 1 d . . . . .
H19D H 1.4326 0.4438 0.2937 0.076 Uiso 1 1 calc GR . . . .
H19E H 1.5300 0.4409 0.3449 0.076 Uiso 1 1 calc GR . . . .
H19F H 1.4333 0.3876 0.3364 0.076 Uiso 1 1 calc GR . . . .
C20B C 1.6384(4) 0.2866(3) 0.0987(2) 0.0435(12) Uani 1 1 d . . . . .
H20D H 1.6970 0.3173 0.1136 0.065 Uiso 1 1 calc GR . . . .
H20E H 1.6313 0.2861 0.0540 0.065 Uiso 1 1 calc GR . . . .
H20F H 1.6611 0.2452 0.1091 0.065 Uiso 1 1 calc GR . . . .
C21B C 1.3877(5) 0.2471(2) 0.1057(2) 0.0432(11) Uani 1 1 d . . . . .
H21D H 1.3996 0.2089 0.1256 0.065 Uiso 1 1 calc GR . . . .
H21E H 1.3976 0.2382 0.0611 0.065 Uiso 1 1 calc GR . . . .
H21F H 1.3097 0.2625 0.1145 0.065 Uiso 1 1 calc GR . . . .
C22B C 1.4486(5) 0.3806(2) 0.1021(2) 0.0396(11) Uani 1 1 d . . . . .
H22D H 1.3780 0.3962 0.1225 0.059 Uiso 1 1 calc GR . . . .
H22E H 1.4340 0.3708 0.0581 0.059 Uiso 1 1 calc GR . . . .
H22F H 1.5091 0.4124 0.1080 0.059 Uiso 1 1 calc GR . . . .
K003 K 0.0000 0.0000 1.0000 0.0302(3) Uani 1 2 d S T P . .
O00O O -0.1852(3) 0.06821(15) 1.05448(14) 0.0372(7) Uani 1 1 d . . . . .
O00S O 0.0507(3) 0.11550(15) 1.06568(14) 0.0372(7) Uani 1 1 d . . . . .
O00U O -0.2278(3) -0.03208(16) 0.96627(14) 0.0381(7) Uani 1 1 d . . . . .
O01V O -0.0145(4) 0.0398(3) 0.8887(2) 0.095(2) Uani 1 1 d . . . . .
C01G C -0.2867(4) 0.0634(3) 1.0179(2) 0.0421(11) Uani 1 1 d . . . . .
H01A H -0.2736 0.0828 0.9792 0.051 Uiso 1 1 calc R . . . .
H01B H -0.3507 0.0855 1.0404 0.051 Uiso 1 1 calc R . . . .
C01K C -0.0541(4) 0.0766(2) 0.7943(2) 0.0389(10) Uani 1 1 d . . . . .
H01C H -0.0802 0.1194 0.7891 0.047 Uiso 1 1 calc R . . . .
H01D H -0.0766 0.0486 0.7575 0.047 Uiso 1 1 calc R . . . .
C01Q C -0.3163(4) -0.0034(3) 1.0041(2) 0.0404(11) Uani 1 1 d . . . . .
H01E H -0.3226 -0.0237 1.0427 0.048 Uiso 1 1 calc R . . . .
H01F H -0.3910 -0.0079 0.9825 0.048 Uiso 1 1 calc R . . . .
C02G C 0.1589(4) 0.1178(2) 1.0978(2) 0.0400(11) Uani 1 1 d . . . . .
H02A H 0.1554 0.0911 1.1321 0.048 Uiso 1 1 calc R . . . .
H02B H 0.1761 0.1611 1.1150 0.048 Uiso 1 1 calc R . . . .
C02K C 0.2495(4) 0.0954(2) 1.0536(2) 0.0434(11) Uani 1 1 d . . . . .
H02C H 0.2493 0.1204 1.0179 0.052 Uiso 1 1 calc R . . . .
H02D H 0.3259 0.0999 1.0734 0.052 Uiso 1 1 calc R . . . .
C02N C -0.1041(5) 0.0540(3) 0.8519(3) 0.0532(14) Uani 1 1 d . . . . .
H02E H -0.1525 0.0868 0.8736 0.064 Uiso 1 1 calc R . . . .
H02F H -0.1527 0.0166 0.8413 0.064 Uiso 1 1 calc R . . . .
C02W C -0.1506(5) 0.1316(2) 1.0700(2) 0.0425(12) Uani 1 1 d . . . . .
H02G H -0.2115 0.1542 1.0947 0.051 Uiso 1 1 calc R . . . .
H02H H -0.1389 0.1525 1.0321 0.051 Uiso 1 1 calc R . . . .
C024 C 0.0748(5) 0.0752(3) 0.8045(3) 0.0539(14) Uani 1 1 d . . . . .
H02I H 0.1097 0.0388 0.7804 0.065 Uiso 1 1 calc R . . . .
H02J H 0.1119 0.1137 0.7927 0.065 Uiso 1 1 calc R . . . .
C028 C -0.0405(4) 0.1332(2) 1.1063(2) 0.0383(10) Uani 1 1 d . . . . .
H02K H -0.0265 0.1757 1.1265 0.046 Uiso 1 1 calc R . . . .
H02L H -0.0460 0.1041 1.1386 0.046 Uiso 1 1 calc R . . . .
C033 C 0.0863(5) 0.0704(4) 0.8713(3) 0.080(2) Uani 1 1 d . . . . .
H03A H 0.1553 0.0460 0.8799 0.096 Uiso 1 1 calc R . . . .
H03B H 0.0929 0.1123 0.8940 0.096 Uiso 1 1 calc R . . . .
K004 K 1.0000 0.0000 0.5000 0.0297(3) Uani 1 2 d S T P . .
O00F O 0.9574(3) 0.05976(15) 0.61806(14) 0.0341(7) Uani 1 1 d . . . . .
O00G O 1.1902(3) 0.03970(16) 0.57390(13) 0.0347(7) Uani 1 1 d . . . . .
O00H O 0.7769(3) 0.04374(15) 0.52953(13) 0.0333(7) Uani 1 1 d . . . . .
O00X O 1.0329(3) 0.11818(18) 0.47915(18) 0.0514(9) Uani 1 1 d . . . . .
C01A C 1.1575(4) 0.0549(2) 0.63603(19) 0.0361(10) Uani 1 1 d . . . . .
H01G H 1.2218 0.0764 0.6591 0.043 Uiso 1 1 calc R . . . .
H01H H 1.1390 0.0163 0.6553 0.043 Uiso 1 1 calc R . . . .
C01B C 0.7563(4) 0.0589(2) 0.5933(2) 0.0367(10) Uani 1 1 d . . . . .
H01I H 0.7492 0.0204 0.6143 0.044 Uiso 1 1 calc R . . . .
H01J H 0.6840 0.0827 0.5995 0.044 Uiso 1 1 calc R . . . .
C01D C 0.8571(4) 0.0977(2) 0.6190(2) 0.0370(10) Uani 1 1 d . . . . .
H01K H 0.8705 0.1330 0.5940 0.044 Uiso 1 1 calc R . . . .
H01L H 0.8401 0.1149 0.6617 0.044 Uiso 1 1 calc R . . . .
C01H C 1.0551(4) 0.0962(2) 0.6382(2) 0.0345(10) Uani 1 1 d . . . . .
H01M H 1.0427 0.1154 0.6807 0.041 Uiso 1 1 calc R . . . .
H01N H 1.0674 0.1299 0.6112 0.041 Uiso 1 1 calc R . . . .
C01R C 0.9857(4) 0.1988(2) 0.4198(2) 0.0388(10) Uani 1 1 d . . . . .
H01O H 0.9497 0.2327 0.4470 0.047 Uiso 1 1 calc R . . . .
H01P H 0.9655 0.2039 0.3766 0.047 Uiso 1 1 calc R . . . .
C02L C 1.1161(5) 0.1987(3) 0.4285(2) 0.0454(12) Uani 1 1 d . . . . .
H02M H 1.1563 0.1989 0.3886 0.054 Uiso 1 1 calc R . . . .
H02N H 1.1415 0.2353 0.4562 0.054 Uiso 1 1 calc R . . . .
C015 C 0.6834(4) 0.0108(2) 0.4998(2) 0.0350(10) Uani 1 1 d . . . . .
H01Q H 0.6122 0.0356 0.5056 0.042 Uiso 1 1 calc R . . . .
H01R H 0.6712 -0.0294 0.5174 0.042 Uiso 1 1 calc R . . . .
C018 C 1.2882(4) 0.0005(2) 0.5672(2) 0.0351(10) Uani 1 1 d . . . . .
H01S H 1.2718 -0.0395 0.5841 0.042 Uiso 1 1 calc R . . . .
H01T H 1.3542 0.0208 0.5899 0.042 Uiso 1 1 calc R . . . .
C027 C 0.9475(5) 0.1353(3) 0.4372(3) 0.0495(13) Uani 1 1 d . . . . .
H02O H 0.8708 0.1379 0.4570 0.059 Uiso 1 1 calc R . . . .
H02P H 0.9439 0.1046 0.4005 0.059 Uiso 1 1 calc R . . . .
C029 C 1.1386(5) 0.1384(3) 0.4572(3) 0.0599(16) Uani 1 1 d . . . . .
H02Q H 1.1705 0.1065 0.4261 0.072 Uiso 1 1 calc R . . . .
H02R H 1.1944 0.1457 0.4914 0.072 Uiso 1 1 calc R . . . .
K005 K 1.0000 0.5000 0.5000 0.0302(3) Uani 1 2 d S T P . .
O00Q O 1.0946(3) 0.39311(15) 0.44037(14) 0.0365(7) Uani 1 1 d . . . . .
O00R O 1.1504(3) 0.58562(15) 0.56415(14) 0.0360(7) Uani 1 1 d . . . . .
O00W O 1.2402(3) 0.49075(15) 0.48154(15) 0.0376(7) Uani 1 1 d . . . . .
O013 O 0.9725(4) 0.4332(3) 0.5954(2) 0.0750(15) Uani 1 1 d . . . . .
C01O C 1.2842(4) 0.4303(2) 0.4666(3) 0.0430(12) Uani 1 1 d . . . . .
H01U H 1.2823 0.4064 0.5030 0.052 Uiso 1 1 calc R . . . .
H01V H 1.3648 0.4325 0.4521 0.052 Uiso 1 1 calc R . . . .
C01Y C 1.2590(4) 0.5915(2) 0.5342(2) 0.0396(11) Uani 1 1 d . . . . .
H01W H 1.3103 0.6200 0.5601 0.048 Uiso 1 1 calc R . . . .
H01X H 1.2481 0.6089 0.4943 0.048 Uiso 1 1 calc R . . . .
C02A C 1.0183(4) 0.3632(2) 0.3967(2) 0.0381(10) Uani 1 1 d . . . . .
H02S H 1.0488 0.3219 0.3811 0.046 Uiso 1 1 calc R . . . .
H02T H 1.0100 0.3884 0.3615 0.046 Uiso 1 1 calc R . . . .
C02P C 1.0945(4) 0.6442(2) 0.5737(2) 0.0349(10) Uani 1 1 d . . . . .
H02U H 1.0838 0.6615 0.5338 0.042 Uiso 1 1 calc R . . . .
H02V H 1.1429 0.6738 0.6002 0.042 Uiso 1 1 calc R . . . .
C02T C 0.8841(5) 0.4319(3) 0.6401(2) 0.0471(12) Uani 1 1 d . . . . .
H02W H 0.8470 0.3903 0.6373 0.057 Uiso 1 1 calc R . . . .
H02X H 0.8248 0.4633 0.6336 0.057 Uiso 1 1 calc R . . . .
C02V C 1.2077(4) 0.3990(2) 0.4156(2) 0.0434(12) Uani 1 1 d . . . . .
H02Y H 1.2056 0.4245 0.3804 0.052 Uiso 1 1 calc R . . . .
H H 1.2382 0.3573 0.4010 0.052 Uiso 1 1 calc R . . . .
C03B C 0.9377(6) 0.4459(5) 0.7002(4) 0.100(3) Uani 1 1 d . . . . .
H03C H 0.9350 0.4089 0.7235 0.120 Uiso 1 1 calc R . . . .
H03D H 0.8968 0.4805 0.7241 0.120 Uiso 1 1 calc R . . . .
C03D C 1.0620(6) 0.4646(4) 0.6888(4) 0.085(2) Uani 1 1 d . . . . .
H03E H 1.0705 0.5101 0.6873 0.102 Uiso 1 1 calc R . . . .
H03F H 1.1147 0.4505 0.7201 0.102 Uiso 1 1 calc R . . . .
C023 C 1.3112(4) 0.5284(2) 0.5241(2) 0.0388(11) Uani 1 1 d . . . . .
H02Z H 1.3900 0.5314 0.5073 0.047 Uiso 1 1 calc R . . . .
HA H 1.3159 0.5094 0.5635 0.047 Uiso 1 1 calc R . . . .
C030 C 1.0804(5) 0.4293(4) 0.6267(3) 0.0665(19) Uani 1 1 d . . . . .
H03G H 1.1429 0.4486 0.6041 0.080 Uiso 1 1 calc R . . . .
H03H H 1.1002 0.3853 0.6308 0.080 Uiso 1 1 calc R . . . .
K006 K 1.0000 0.5000 1.0000 0.0349(3) Uani 1 2 d S T P . .
O00I O 0.7775(3) 0.45583(17) 0.96436(15) 0.0422(8) Uani 1 1 d . . . . .
O00K O 0.9624(3) 0.44638(17) 0.87888(15) 0.0433(8) Uani 1 1 d . . . . .
O00L O 0.8077(3) 0.53292(16) 1.07253(16) 0.0419(8) Uani 1 1 d . . . . .
O017 O 1.0265(4) 0.3830(2) 1.0247(3) 0.0825(16) Uani 1 1 d . . . . .
C01E C 0.8356(5) 0.5431(3) 1.1365(2) 0.0474(12) Uani 1 1 d . . . . .
H01Y H 0.8531 0.5030 1.1528 0.057 Uiso 1 1 calc R . . . .
HB H 0.7699 0.5625 1.1599 0.057 Uiso 1 1 calc R . . . .
C01F C 1.0626(5) 0.4150(3) 0.8571(3) 0.0508(13) Uani 1 1 d . . . . .
H01Z H 1.0523 0.3994 0.8133 0.061 Uiso 1 1 calc R . . . .
HC H 1.0754 0.3786 0.8806 0.061 Uiso 1 1 calc R . . . .
C01I C 0.7059(4) 0.4972(3) 1.0616(2) 0.0444(12) Uani 1 1 d . . . . .
H01 H 0.6402 0.5188 1.0831 0.053 Uiso 1 1 calc R . . . .
HD H 0.7146 0.4560 1.0774 0.053 Uiso 1 1 calc R . . . .
C01M C 0.9552(5) 0.2930(3) 1.0636(3) 0.0534(14) Uani 1 1 d . . . . .
H0AA H 0.9408 0.2821 1.1059 0.064 Uiso 1 1 calc R . . . .
HE H 0.9064 0.2663 1.0346 0.064 Uiso 1 1 calc R . . . .
C02C C 0.6839(4) 0.4890(3) 0.9934(3) 0.0466(12) Uani 1 1 d . . . . .
H02 H 0.6114 0.4655 0.9847 0.056 Uiso 1 1 calc R . . . .
HF H 0.6768 0.5302 0.9774 0.056 Uiso 1 1 calc R . . . .
C02F C 0.8628(5) 0.4070(3) 0.8739(3) 0.0535(14) Uani 1 1 d . . . . .
H1AA H 0.8749 0.3700 0.8966 0.064 Uiso 1 1 calc R . . . .
HG H 0.8479 0.3925 0.8302 0.064 Uiso 1 1 calc R . . . .
C02Z C 0.9325(6) 0.3613(3) 1.0586(3) 0.0668(18) Uani 1 1 d . . . . .
H2AA H 0.8591 0.3666 1.0369 0.080 Uiso 1 1 calc R . . . .
HH H 0.9283 0.3845 1.0999 0.080 Uiso 1 1 calc R . . . .
C03A C 1.0776(6) 0.2862(4) 1.0473(6) 0.114(4) Uani 1 1 d . . . . .
H03I H 1.1217 0.2740 1.0829 0.136 Uiso 1 1 calc R . . . .
H03J H 1.0871 0.2534 1.0127 0.136 Uiso 1 1 calc R . . . .
C03C C 1.1186(6) 0.3448(4) 1.0302(4) 0.078(2) Uani 1 1 d . . . . .
H03K H 1.1722 0.3640 1.0619 0.094 Uiso 1 1 calc R . . . .
H03L H 1.1605 0.3386 0.9906 0.094 Uiso 1 1 calc R . . . .
C020 C 0.7633(5) 0.4435(3) 0.9003(2) 0.0498(13) Uani 1 1 d . . . . .
H3AA H 0.7580 0.4832 0.8813 0.060 Uiso 1 1 calc R . . . .
HI H 0.6912 0.4197 0.8914 0.060 Uiso 1 1 calc R . . . .

loop_
_atom_site_aniso_label
_atom_site_aniso_U_11
_atom_site_aniso_U_22
_atom_site_aniso_U_33
_atom_site_aniso_U_23
_atom_site_aniso_U_13
_atom_site_aniso_U_12
Cr1A 0.0202(3) 0.0358(3) 0.0231(3) 0.0015(3) -0.0013(2) 0.0025(3)
Si1A 0.0256(6) 0.0382(7) 0.0318(6) 0.0061(5) -0.0019(5) 0.0029(5)
Si2A 0.0307(6) 0.0468(7) 0.0248(6) -0.0001(5) 0.0029(5) 0.0026(5)
Si3A 0.0250(5) 0.0381(6) 0.0293(6) -0.0011(5) -0.0059(5) 0.0019(5)
Si4A 0.0251(6) 0.0352(6) 0.0354(6) 0.0033(5) -0.0010(5) 0.0035(5)
N1A 0.0194(16) 0.0335(18) 0.0272(17) 0.0029(14) -0.0005(13) 0.0036(14)
N2A 0.0217(17) 0.0369(19) 0.0322(18) 0.0039(15) -0.0063(14) -0.0007(14)
N3A 0.0234(16) 0.0392(19) 0.0195(15) 0.0028(13) 0.0005(13) 0.0013(15)
N4A 0.0175(15) 0.0351(18) 0.0270(16) 0.0013(14) -0.0029(13) 0.0028(14)
C1A 0.029(2) 0.039(2) 0.029(2) 0.0046(18) -0.0018(17) -0.0019(18)
C2A 0.030(2) 0.044(3) 0.026(2) 0.0032(18) 0.0002(17) 0.0004(19)
C3A 0.030(2) 0.044(3) 0.037(2) 0.004(2) 0.0057(18) 0.002(2)
C4A 0.022(2) 0.039(2) 0.035(2) -0.0028(18) 0.0033(17) -0.0005(18)
C5A 0.0217(19) 0.032(2) 0.0273(19) -0.0026(16) -0.0009(15) 0.0017(16)
C6A 0.0210(17) 0.0278(18) 0.031(2) 0.0001(15) -0.0021(16) 0.0052(17)
C7A 0.022(2) 0.039(2) 0.040(2) -0.0017(19) -0.0037(17) -0.0005(17)
C8A 0.031(2) 0.044(3) 0.041(2) 0.001(2) -0.0103(19) -0.002(2)
C9A 0.038(2) 0.047(3) 0.035(2) 0.006(2) -0.012(2) 0.000(2)
C10A 0.027(2) 0.048(3) 0.031(2) 0.0049(19) -0.0015(17) -0.0020(19)
C11A 0.055(4) 0.118(6) 0.039(3) -0.016(3) 0.003(3) -0.003(4)
C12A 0.072(4) 0.056(3) 0.043(3) -0.002(2) 0.015(3) 0.014(3)
C13A 0.047(3) 0.073(4) 0.063(4) 0.007(3) 0.019(3) 0.002(3)
C14A 0.052(3) 0.057(3) 0.048(3) 0.017(3) -0.007(2) 0.001(3)
C15A 0.036(3) 0.046(3) 0.050(3) -0.002(2) 0.001(2) 0.010(2)
C16A 0.041(3) 0.046(3) 0.069(4) 0.007(3) -0.011(3) -0.005(2)
C17A 0.027(2) 0.054(3) 0.053(3) -0.003(2) -0.001(2) -0.001(2)
C18A 0.039(3) 0.045(3) 0.049(3) -0.008(2) 0.000(2) 0.002(2)
C19A 0.059(4) 0.063(4) 0.049(3) 0.000(3) -0.023(3) 0.002(3)
C20A 0.035(3) 0.041(3) 0.065(3) 0.001(2) 0.005(2) 0.009(2)
C21A 0.045(3) 0.051(3) 0.058(3) 0.026(3) 0.001(2) -0.003(2)
C22A 0.041(3) 0.044(3) 0.056(3) -0.003(2) -0.012(2) -0.001(2)
Cr1B 0.0206(3) 0.0305(3) 0.0256(3) 0.0030(2) -0.0007(3) 0.0016(3)
Si1B 0.0277(6) 0.0388(6) 0.0248(5) 0.0052(5) -0.0011(4) 0.0015(5)
Si2B 0.0284(6) 0.0364(6) 0.0287(6) -0.0002(5) -0.0031(5) 0.0071(5)
Si3B 0.0321(6) 0.0326(6) 0.0256(5) -0.0006(5) 0.0011(5) -0.0035(5)
Si4B 0.0274(6) 0.0341(6) 0.0241(5) 0.0022(4) -0.0024(4) 0.0022(5)
N1B 0.0253(17) 0.0354(19) 0.0297(17) 0.0031(15) -0.0001(14) 0.0038(15)
N2B 0.0216(16) 0.0314(18) 0.0275(17) 0.0043(14) -0.0005(13) 0.0017(14)
N3B 0.0239(17) 0.0297(17) 0.0243(16) 0.0015(13) -0.0045(13) 0.0017(14)
N4B 0.0248(17) 0.0296(17) 0.0257(16) 0.0023(13) 0.0001(14) 0.0012(14)
C1B 0.036(2) 0.034(2) 0.036(2) 0.0004(19) 0.0010(19) 0.0066(19)
C2B 0.039(3) 0.042(3) 0.042(3) 0.002(2) -0.002(2) 0.013(2)
C3B 0.032(2) 0.051(3) 0.040(2) 0.000(2) -0.0041(19) 0.012(2)
C4B 0.026(2) 0.044(3) 0.032(2) -0.0038(19) -0.0012(17) 0.0066(19)
C5B 0.0228(18) 0.032(2) 0.0238(18) 0.0001(16) 0.0009(15) 0.0038(16)
C6B 0.0202(18) 0.039(2) 0.0223(18) 0.0020(16) -0.0007(14) -0.0016(16)
C7B 0.022(2) 0.049(3) 0.028(2) -0.0006(18) -0.0002(16) -0.0035(19)
C8B 0.030(2) 0.042(3) 0.036(2) -0.0008(19) 0.0017(18) -0.0055(19)
C9B 0.033(2) 0.037(2) 0.038(2) 0.0042(19) -0.0049(19) -0.0038(19)
C10B 0.028(2) 0.030(2) 0.036(2) 0.0035(17) -0.0019(17) -0.0024(17)
C11B 0.059(3) 0.057(3) 0.036(3) 0.005(2) 0.011(2) 0.015(3)
C12B 0.044(3) 0.057(3) 0.037(2) 0.016(2) -0.007(2) -0.014(2)
C13B 0.045(3) 0.062(3) 0.033(2) 0.008(2) -0.010(2) -0.010(3)
C14B 0.107(6) 0.062(4) 0.045(3) 0.005(3) 0.009(3) 0.051(4)
C15B 0.025(2) 0.073(4) 0.046(3) -0.015(3) 0.001(2) 0.002(2)
C16B 0.042(3) 0.049(3) 0.035(2) -0.010(2) -0.001(2) -0.002(2)
C17B 0.042(3) 0.053(3) 0.050(3) -0.005(2) -0.015(2) -0.006(2)
C18B 0.070(4) 0.052(3) 0.038(3) -0.001(2) 0.000(3) -0.032(3)
C19B 0.054(3) 0.048(3) 0.048(3) -0.008(2) 0.006(2) 0.002(3)
C20B 0.038(3) 0.063(3) 0.030(2) 0.005(2) 0.0027(19) 0.011(2)
C21B 0.047(3) 0.045(3) 0.037(2) 0.000(2) -0.012(2) -0.004(2)
C22B 0.042(3) 0.043(3) 0.035(2) 0.010(2) -0.003(2) 0.002(2)
K003 0.0284(6) 0.0358(7) 0.0255(6) -0.0008(5) -0.0011(5) 0.0026(6)
O00O 0.0337(17) 0.0433(18) 0.0339(16) -0.0002(14) -0.0064(13) 0.0084(14)
O00S 0.0421(18) 0.0392(18) 0.0293(15) -0.0022(13) -0.0002(13) 0.0006(14)
O00U 0.0290(16) 0.049(2) 0.0345(16) -0.0065(14) 0.0026(13) -0.0022(14)
O01V 0.046(2) 0.170(5) 0.084(3) 0.087(4) -0.022(2) -0.040(3)
C01G 0.035(2) 0.058(3) 0.033(2) 0.000(2) -0.0024(19) 0.012(2)
C01K 0.035(2) 0.039(3) 0.043(3) 0.007(2) -0.002(2) 0.001(2)
C01Q 0.021(2) 0.063(3) 0.035(2) -0.005(2) 0.0014(18) 0.004(2)
C02G 0.040(3) 0.043(3) 0.035(2) -0.005(2) -0.008(2) -0.006(2)
C02K 0.039(3) 0.044(3) 0.046(3) -0.003(2) -0.004(2) -0.009(2)
C02N 0.039(3) 0.067(4) 0.056(3) 0.019(3) 0.002(2) 0.001(3)
C02W 0.051(3) 0.038(3) 0.038(2) -0.006(2) -0.006(2) 0.014(2)
C024 0.036(3) 0.076(4) 0.052(3) 0.018(3) -0.004(2) -0.004(3)
C028 0.042(3) 0.037(2) 0.034(2) -0.0046(19) -0.0003(19) 0.008(2)
C033 0.045(4) 0.130(7) 0.074(4) 0.058(5) -0.014(3) -0.035(4)
K004 0.0273(6) 0.0315(6) 0.0299(6) 0.0004(5) -0.0036(5) 0.0028(5)
O00F 0.0312(16) 0.0378(17) 0.0321(16) -0.0032(13) -0.0046(12) 0.0028(13)
O00G 0.0296(16) 0.0459(19) 0.0285(15) 0.0026(13) -0.0054(12) 0.0060(14)
O00H 0.0288(16) 0.0418(18) 0.0287(15) 0.0002(13) -0.0010(12) 0.0000(14)
O00X 0.038(2) 0.055(2) 0.066(2) 0.0277(19) -0.0041(17) 0.0006(17)
C01A 0.035(2) 0.048(3) 0.025(2) -0.0023(19) -0.0064(17) 0.000(2)
C01B 0.027(2) 0.048(3) 0.033(2) -0.004(2) 0.0031(18) 0.007(2)
C01D 0.030(2) 0.046(3) 0.032(2) -0.0078(19) -0.0008(18) 0.006(2)
C01H 0.033(2) 0.040(2) 0.030(2) -0.0051(18) -0.0027(17) -0.0039(19)
C01R 0.043(3) 0.040(2) 0.034(2) 0.0064(19) 0.001(2) 0.006(2)
C02L 0.048(3) 0.051(3) 0.037(2) 0.006(2) -0.002(2) -0.008(2)
C015 0.022(2) 0.041(3) 0.041(2) -0.001(2) -0.0010(18) 0.0011(18)
C018 0.029(2) 0.039(2) 0.038(2) 0.0040(19) -0.0086(18) -0.0011(19)
C027 0.038(3) 0.054(3) 0.059(3) 0.016(3) -0.011(2) -0.006(2)
C029 0.036(3) 0.080(4) 0.068(4) 0.030(3) 0.004(3) 0.002(3)
K005 0.0265(6) 0.0361(7) 0.0271(6) -0.0019(5) 0.0003(5) 0.0034(6)
O00Q 0.0333(17) 0.0401(17) 0.0342(16) -0.0056(13) 0.0030(13) -0.0003(14)
O00R 0.0341(17) 0.0368(17) 0.0366(16) 0.0009(13) -0.0044(13) 0.0002(14)
O00W 0.0303(16) 0.0407(18) 0.0408(18) -0.0005(14) -0.0006(13) 0.0047(14)
O013 0.038(2) 0.136(4) 0.058(2) 0.046(3) 0.0079(18) 0.016(2)
C01O 0.029(2) 0.036(3) 0.062(3) -0.002(2) 0.005(2) 0.012(2)
C01Y 0.035(2) 0.044(3) 0.039(2) 0.002(2) 0.004(2) -0.009(2)
C02A 0.047(3) 0.037(2) 0.030(2) 0.0004(18) -0.002(2) 0.007(2)
C02P 0.035(2) 0.032(2) 0.037(2) -0.0028(18) -0.0039(19) 0.0025(19)
C02T 0.039(3) 0.052(3) 0.052(3) 0.013(2) 0.003(2) 0.005(2)
C02V 0.034(2) 0.045(3) 0.049(3) -0.008(2) 0.009(2) 0.007(2)
C03B 0.038(3) 0.172(9) 0.075(5) -0.054(5) -0.003(3) -0.004(4)
C03D 0.049(4) 0.089(5) 0.114(6) 0.000(5) -0.024(4) -0.011(4)
C023 0.027(2) 0.048(3) 0.041(2) 0.003(2) -0.0007(19) -0.002(2)
C030 0.035(3) 0.109(6) 0.061(4) 0.034(4) 0.007(3) 0.006(3)
K006 0.0326(7) 0.0347(7) 0.0376(7) 0.0041(5) 0.0035(6) 0.0028(6)
O00I 0.0356(18) 0.052(2) 0.0401(18) 0.0110(16) -0.0017(14) 0.0007(16)
O00K 0.0399(19) 0.047(2) 0.0414(18) -0.0029(15) 0.0042(15) -0.0011(16)
O00L 0.0390(18) 0.0435(19) 0.0438(19) 0.0082(15) 0.0108(15) 0.0040(15)
O017 0.060(3) 0.061(3) 0.133(4) 0.044(3) 0.032(3) 0.014(2)
C01E 0.051(3) 0.047(3) 0.044(3) 0.004(2) 0.014(2) 0.003(2)
C01F 0.054(3) 0.051(3) 0.047(3) 0.003(2) 0.012(2) 0.008(3)
C01I 0.036(3) 0.047(3) 0.051(3) 0.010(2) 0.008(2) 0.001(2)
C01M 0.062(4) 0.052(3) 0.048(3) 0.011(2) -0.010(3) -0.005(3)
C02C 0.035(3) 0.054(3) 0.053(3) 0.017(3) 0.004(2) 0.006(2)
C02F 0.051(3) 0.062(4) 0.047(3) 0.000(3) -0.001(2) -0.013(3)
C02Z 0.059(4) 0.066(4) 0.082(4) 0.036(4) 0.019(3) 0.013(3)
C03A 0.046(4) 0.056(4) 0.245(12) 0.046(6) 0.025(6) 0.013(3)
C03C 0.045(3) 0.085(5) 0.111(6) 0.046(4) 0.000(4) 0.013(3)
C020 0.043(3) 0.066(4) 0.041(3) 0.008(3) -0.009(2) -0.006(3)

loop_
_atom_type_symbol
_atom_type_description
_atom_type_scat_dispersion_real
_atom_type_scat_dispersion_imag
_atom_type_scat_source
C C 0.0033 0.0016 'International Tables Vol C Tables 4.2.6.8 and 6.1.1.4'
H H 0.0000 0.0000 'International Tables Vol C Tables 4.2.6.8 and 6.1.1.4'
Cr Cr 0.3209 0.6236 'International Tables Vol C Tables 4.2.6.8 and 6.1.1.4'
K K 0.2009 0.2494 'International Tables Vol C Tables 4.2.6.8 and 6.1.1.4'
N N 0.0061 0.0033 'International Tables Vol C Tables 4.2.6.8 and 6.1.1.4'
O O 0.0106 0.0060 'International Tables Vol C Tables 4.2.6.8 and 6.1.1.4'
Si Si 0.0817 0.0704 'International Tables Vol C Tables 4.2.6.8 and 6.1.1.4'

loop_
_geom_angle_atom_site_label_1
_geom_angle_atom_site_label_2
_geom_angle_atom_site_label_3
_geom_angle
_geom_angle_site_symmetry_1
_geom_angle_site_symmetry_3
N1A Cr1A N3A 160.07(14) . .
N2A Cr1A N1A 77.21(14) . .
N2A Cr1A N3A 93.19(14) . .
N2A Cr1A N4A 158.79(15) . .
N4A Cr1A N1A 91.70(13) . .
N4A Cr1A N3A 102.44(12) . .
N3A Si1A C14A 114.0(2) . .
N3A Si1A C15A 111.1(2) . .
N3A Si1A C16A 114.9(2) . .
C15A Si1A C14A 104.9(3) . .
C16A Si1A C14A 104.5(3) . .
C16A Si1A C15A 106.6(3) . .
N3A Si2A C11A 113.5(2) . .
N3A Si2A C12A 115.4(2) . .
N3A Si2A C13A 113.3(2) . .
C12A Si2A C11A 103.6(3) . .
C12A Si2A C13A 105.5(3) . .
C13A Si2A C11A 104.3(3) . .
N4A Si3A C17A 113.1(2) . .
N4A Si3A C18A 112.7(2) . .
N4A Si3A C19A 114.8(2) . .
C18A Si3A C17A 106.3(2) . .
C19A Si3A C17A 104.9(3) . .
C19A Si3A C18A 104.1(3) . .
N4A Si4A C20A 113.6(2) . .
N4A Si4A C21A 115.7(2) . .
N4A Si4A C22A 111.2(2) . .
C20A Si4A C21A 103.3(3) . .
C22A Si4A C20A 107.9(3) . .
C22A Si4A C21A 104.3(3) . .
C1A N1A Cr1A 126.2(3) . .
C1A N1A C5A 117.6(3) . .
C5A N1A Cr1A 116.1(3) . .
C6A N2A Cr1A 116.4(3) . .
C10A N2A Cr1A 126.5(3) . .
C10A N2A C6A 116.9(4) . .
Si1A N3A Cr1A 113.67(18) . .
Si1A N3A Si2A 122.0(2) . .
Si2A N3A Cr1A 124.0(2) . .
Si3A N4A Cr1A 121.19(19) . .
Si3A N4A Si4A 124.8(2) . .
Si4A N4A Cr1A 113.98(18) . .
N1A C1A C2A 124.4(4) . .
C1A C2A C3A 119.0(4) . .
C4A C3A C2A 118.2(4) . .
C3A C4A C5A 121.4(4) . .
N1A C5A C4A 119.3(4) . .
N1A C5A C6A 115.1(3) . .
C6A C5A C4A 125.7(4) . .
N2A C6A C5A 114.8(3) . .
N2A C6A C7A 120.8(4) . .
C7A C6A C5A 124.4(4) . .
C8A C7A C6A 120.4(4) . .
C7A C8A C9A 119.1(4) . .
C10A C9A C8A 117.9(4) . .
N2A C10A C9A 124.9(4) . .
N1B Cr1B N2B 76.48(14) . .
N1B Cr1B N3B 159.73(14) . .
N1B Cr1B N4B 93.21(14) . .
N2B Cr1B N4B 161.01(13) . .
N3B Cr1B N2B 91.62(13) . .
N3B Cr1B N4B 102.43(13) . .
N3B Si1B C11B 109.8(2) . .
N3B Si1B C12B 116.2(2) . .
N3B Si1B C13B 115.4(2) . .
C11B Si1B C12B 105.2(3) . .
C11B Si1B C13B 106.0(3) . .
C13B Si1B C12B 103.3(2) . .
N3B Si2B C14B 114.2(2) . .
N3B Si2B C15B 113.3(2) . .
N3B Si2B C16B 113.3(2) . .
C14B Si2B C15B 103.5(3) . .
C14B Si2B C16B 105.4(3) . .
C16B Si2B C15B 106.2(2) . .
N4B Si3B C17B 114.6(2) . .
N4B Si3B C18B 115.6(2) . .
N4B Si3B C19B 112.5(2) . .
C17B Si3B C18B 102.2(3) . .
C17B Si3B C19B 105.9(3) . .
C19B Si3B C18B 105.0(3) . .
N4B Si4B C20B 113.16(19) . .
N4B Si4B C21B 110.6(2) . .
N4B Si4B C22B 115.5(2) . .
C20B Si4B C21B 107.2(2) . .
C22B Si4B C20B 105.8(2) . .
C22B Si4B C21B 103.9(2) . .
C1B N1B Cr1B 125.6(3) . .
C1B N1B C5B 117.5(4) . .
C5B N1B Cr1B 116.9(3) . .
C6B N2B Cr1B 117.0(3) . .
C10B N2B Cr1B 126.1(3) . .
C10B N2B C6B 116.8(4) . .
Si1B N3B Cr1B 114.35(18) . .
Si2B N3B Cr1B 121.23(18) . .
Si2B N3B Si1B 124.4(2) . .
Si3B N4B Cr1B 122.93(18) . .
Si3B N4B Si4B 123.5(2) . .
Si4B N4B Cr1B 113.50(18) . .
C2B C1B N1B 123.9(5) . .
C1B C2B C3B 119.0(5) . .
C4B C3B C2B 118.8(4) . .
C3B C4B C5B 119.8(4) . .
N1B C5B C4B 121.0(4) . .
N1B C5B C6B 115.4(3) . .
C6B C5B C4B 123.5(4) . .
N2B C6B C5B 114.1(4) . .
N2B C6B C7B 120.8(4) . .
C5B C6B C7B 125.2(4) . .
C8B C7B C6B 120.6(4) . .
C7B C8B C9B 118.7(4) . .
C10B C9B C8B 118.6(4) . .
N2B C10B C9B 124.5(4) . .
O00O K003 O00O 180.0 2_557 .
O00O K003 O00U 120.43(9) 2_557 .
O00O K003 O00U 59.57(9) 2_557 2_557
O00O K003 O00U 59.57(9) . .
O00O K003 O00U 120.43(9) . 2_557
O00O K003 C033 108.08(17) 2_557 2_557
O00O K003 C033 71.92(16) . 2_557
O00S K003 O00O 117.35(10) . 2_557
O00S K003 O00O 62.65(10) 2_557 2_557
O00S K003 O00O 62.64(10) . .
O00S K003 O00O 117.36(10) 2_557 .
O00S K003 O00S 180.0 . 2_557
O00S K003 O00U 120.62(10) 2_557 2_557
O00S K003 O00U 120.62(10) . .
O00S K003 O00U 59.38(10) . 2_557
O00S K003 O00U 59.38(10) 2_557 .
O00S K003 C033 85.40(17) 2_557 2_557
O00S K003 C033 94.60(17) . 2_557
O00U K003 O00U 180.0 . 2_557
O00U K003 C033 99.86(12) 2_557 2_557
O00U K003 C033 80.14(12) . 2_557
O01V K003 O00O 82.36(15) . 2_557
O01V K003 O00O 97.64(15) 2_557 2_557
O01V K003 O00O 82.36(15) 2_557 .
O01V K003 O00O 97.64(15) . .
O01V K003 O00S 97.55(16) 2_557 2_557
O01V K003 O00S 82.45(16) . 2_557
O01V K003 O00S 97.55(16) . .
O01V K003 O00S 82.45(16) 2_557 .
O01V K003 O00U 102.09(12) 2_557 .
O01V K003 O00U 77.91(11) . .
O01V K003 O00U 102.09(12) . 2_557
O01V K003 O00U 77.91(11) 2_557 2_557
O01V K003 O01V 180.0 . 2_557
O01V K003 C033 158.02(14) . 2_557
O01V K003 C033 21.98(14) 2_557 2_557
C01G O00O K003 113.2(3) . .
C01G O00O C02W 112.1(4) . .
C02W O00O K003 109.7(3) . .
C02G O00S K003 114.5(3) . .
C028 O00S K003 109.8(3) . .
C028 O00S C02G 110.9(3) . .
C01Q O00U K003 116.6(3) . .
C02K O00U K003 116.7(3) 2_557 .
C02K O00U C01Q 113.8(4) 2_557 .
C02N O01V K003 134.2(3) . .
C02N O01V C033 109.6(4) . .
C033 O01V K003 113.0(3) . .
O00O C01G C01Q 108.5(4) . .
C02N C01K C024 104.0(4) . .
O00U C01Q C01G 108.2(4) . .
O00S C02G C02K 108.1(4) . .
O00U C02K C02G 108.7(4) 2_557 .
O01V C02N C01K 107.9(4) . .
O00O C02W C028 109.3(4) . .
C033 C024 C01K 103.9(5) . .
O00S C028 C02W 108.5(4) . .
O01V C033 C024 105.6(5) . .
O00F K004 O00F 180.0 2_756 .
O00F K004 O00G 118.18(9) 2_756 .
O00F K004 O00G 61.82(9) . .
O00F K004 O00G 61.82(9) 2_756 2_756
O00F K004 O00G 118.18(9) . 2_756
O00F K004 O00H 119.12(9) . 2_756
O00F K004 O00H 60.88(9) 2_756 2_756
O00F K004 O00H 119.12(9) 2_756 .
O00F K004 O00H 60.88(9) . .
O00F K004 C027 89.81(12) . 2_756
O00F K004 C027 90.19(12) 2_756 2_756
O00G K004 O00G 180.0 . 2_756
O00G K004 C027 81.23(11) . 2_756
O00G K004 C027 98.77(11) 2_756 2_756
O00H K004 O00G 58.97(9) 2_756 .
O00H K004 O00G 121.03(9) . .
O00H K004 O00G 58.97(9) . 2_756
O00H K004 O00G 121.03(9) 2_756 2_756
O00H K004 O00H 180.0 . 2_756
O00H K004 C027 68.91(12) 2_756 2_756
O00H K004 C027 111.09(12) . 2_756
O00X K004 O00F 79.70(11) . .
O00X K004 O00F 100.30(11) 2_756 .
O00X K004 O00F 79.70(11) 2_756 2_756
O00X K004 O00F 100.30(11) . 2_756
O00X K004 O00G 104.57(10) 2_756 .
O00X K004 O00G 75.43(10) . .
O00X K004 O00G 75.43(10) 2_756 2_756
O00X K004 O00G 104.57(10) . 2_756
O00X K004 O00H 82.01(10) 2_756 2_756
O00X K004 O00H 97.99(11) . 2_756
O00X K004 O00H 82.01(10) . .
O00X K004 O00H 97.99(10) 2_756 .
O00X K004 O00X 180.00(15) 2_756 .
O00X K004 C027 156.65(12) . 2_756
O00X K004 C027 23.35(12) 2_756 2_756
C01D O00F K004 111.6(2) . .
C01H O00F K004 109.4(2) . .
C01H O00F C01D 110.5(3) . .
C01A O00G K004 111.6(2) . .
C01A O00G C018 113.2(3) . .
C018 O00G K004 115.3(2) . .
C01B O00H K004 114.8(2) . .
C015 O00H K004 117.3(2) . .
C015 O00H C01B 112.2(3) . .
C027 O00X K004 109.1(3) . .
C029 O00X K004 120.9(3) . .
C029 O00X C027 106.4(4) . .
O00G C01A C01H 109.1(4) . .
O00H C01B C01D 107.5(4) . .
O00F C01D C01B 109.5(4) . .
O00F C01H C01A 108.7(4) . .
C027 C01R C02L 103.9(4) . .
C029 C02L C01R 103.9(4) . .
O00H C015 C018 107.9(4) . 2_756
O00G C018 C015 108.5(4) . 2_756
O00X C027 C01R 104.9(4) . .
O00X C029 C02L 106.9(5) . .
O00Q K005 O00Q 180.0 2_766 .
O00Q K005 O00R 117.51(9) . .
O00Q K005 O00R 117.51(9) 2_766 2_766
O00Q K005 O00R 62.49(9) . 2_766
O00Q K005 O00R 62.49(9) 2_766 .
O00Q K005 O00W 120.57(9) 2_766 .
O00Q K005 O00W 120.57(9) . 2_766
O00Q K005 O00W 59.43(9) . .
O00Q K005 O00W 59.43(9) 2_766 2_766
O00Q K005 C02P 41.63(10) . 2_766
O00Q K005 C02P 138.37(10) 2_766 2_766
O00Q K005 C030 98.44(15) . 2_766
O00Q K005 C030 81.56(15) 2_766 2_766
O00R K005 O00R 180.00(11) 2_766 .
O00R K005 O00W 120.47(9) 2_766 .
O00R K005 O00W 59.53(9) . .
O00R K005 O00W 59.53(9) 2_766 2_766
O00R K005 O00W 120.47(9) . 2_766
O00R K005 C02P 157.54(10) . 2_766
O00R K005 C02P 22.46(10) 2_766 2_766
O00R K005 C030 104.64(15) . 2_766
O00R K005 C030 75.36(15) 2_766 2_766
O00W K005 O00W 180.0 . 2_766
O00W K005 C02P 78.98(10) 2_766 2_766
O00W K005 C02P 101.02(10) . 2_766
O00W K005 C030 100.92(12) . 2_766
O00W K005 C030 79.08(12) 2_766 2_766
O013 K005 O00Q 94.23(13) . 2_766
O013 K005 O00Q 85.77(13) 2_766 2_766
O013 K005 O00Q 85.77(13) . .
O013 K005 O00Q 94.23(13) 2_766 .
O013 K005 O00R 86.60(14) . 2_766
O013 K005 O00R 93.40(13) . .
O013 K005 O00R 93.40(13) 2_766 2_766
O013 K005 O00R 86.60(13) 2_766 .
O013 K005 O00W 79.08(11) . 2_766
O013 K005 O00W 79.08(11) 2_766 .
O013 K005 O00W 100.92(11) 2_766 2_766
O013 K005 O00W 100.92(11) . .
O013 K005 O013 180.0 . 2_766
O013 K005 C02P 101.36(15) 2_766 2_766
O013 K005 C02P 78.64(15) . 2_766
O013 K005 C030 156.69(14) . 2_766
O013 K005 C030 23.30(14) 2_766 2_766
C030 K005 C02P 89.30(16) 2_766 2_766
C02A O00Q K005 111.8(3) . .
C02A O00Q C02V 111.8(3) . .
C02V O00Q K005 116.6(3) . .
C01Y O00R K005 113.6(3) . .
C02P O00R K005 108.5(2) . .
C02P O00R C01Y 111.0(4) . .
C01O O00W K005 116.6(3) . .
C01O O00W C023 113.0(4) . .
C023 O00W K005 116.6(2) . .
C02T O013 K005 132.1(3) . .
C02T O013 C030 107.4(4) . .
C030 O013 K005 109.5(3) . .
O00W C01O C02V 106.6(4) . .
O00R C01Y C023 108.1(4) . .
O00Q C02A C02P 108.8(4) . 2_766
O00R C02P C02A 110.0(4) . 2_766
O013 C02T C03B 107.1(5) . .
O00Q C02V C01O 107.8(4) . .
C02T C03B C03D 107.0(7) . .
C030 C03D C03B 99.5(6) . .
O00W C023 C01Y 108.0(4) . .
O013 C030 C03D 104.8(5) . .
O00I K006 O00I 180.0 2_767 .
O00I K006 C02Z 67.72(14) 2_767 2_767
O00I K006 C02Z 112.28(14) . 2_767
O00K K006 O00I 119.66(10) 2_767 .
O00K K006 O00I 60.34(10) . .
O00K K006 O00I 60.34(10) 2_767 2_767
O00K K006 O00I 119.66(10) . 2_767
O00K K006 O00K 180.0 2_767 .
O00K K006 C02Z 88.62(15) . 2_767
O00K K006 C02Z 91.38(15) 2_767 2_767
O00L K006 O00I 59.07(10) . .
O00L K006 O00I 120.94(10) . 2_767
O00L K006 O00I 59.06(10) 2_767 2_767
O00L K006 O00I 120.93(10) 2_767 .
O00L K006 O00K 62.13(10) . 2_767
O00L K006 O00K 62.13(10) 2_767 .
O00L K006 O00K 117.87(10) 2_767 2_767
O00L K006 O00K 117.87(10) . .
O00L K006 O00L 180.00(8) . 2_767
O00L K006 C02Z 78.09(13) 2_767 2_767
O00L K006 C02Z 101.91(13) . 2_767
O017 K006 O00I 97.63(14) 2_767 .
O017 K006 O00I 82.37(14) 2_767 2_767
O017 K006 O00I 97.63(14) . 2_767
O017 K006 O00I 82.37(14) . .
O017 K006 O00K 95.75(15) . 2_767
O017 K006 O00K 84.25(15) 2_767 2_767
O017 K006 O00K 95.74(15) 2_767 .
O017 K006 O00K 84.26(15) . .
O017 K006 O00L 100.16(12) 2_767 2_767
O017 K006 O00L 79.84(12) . 2_767
O017 K006 O00L 79.84(12) 2_767 .
O017 K006 O00L 100.16(12) . .
O017 K006 O017 180.0(2) . 2_767
O017 K006 C02Z 22.36(14) 2_767 2_767
O017 K006 C02Z 157.64(15) . 2_767
C02C O00I K006 115.9(3) . .
C020 O00I K006 113.9(3) . .
C020 O00I C02C 113.0(4) . .
C01F O00K K006 109.2(3) . .
C01F O00K C02F 112.4(4) . .
C02F O00K K006 112.5(3) . .
C01E O00L K006 112.2(3) . .
C01I O00L K006 117.9(3) . .
C01I O00L C01E 112.5(4) . .
C02Z O017 K006 112.4(4) . .
C03C O017 K006 135.0(4) . .
C03C O017 C02Z 109.0(5) . .
O00L C01E C01F 107.8(4) . 2_767
O00K C01F C01E 111.0(4) . 2_767
O00L C01I C02C 108.6(4) . .
C03A C01M C02Z 103.5(5) . .
O00I C02C C01I 108.4(4) . .
O00K C02F C020 108.1(5) . .
O017 C02Z C01M 105.8(5) . .
C03C C03A C01M 108.1(6) . .
O017 C03C C03A 108.6(6) . .
O00I C020 C02F 109.6(4) . .

loop_
_geom_bond_atom_site_label_1
_geom_bond_atom_site_label_2
_geom_bond_distance
_geom_bond_site_symmetry_2
Cr1A N1A 2.089(3) .
Cr1A N2A 2.073(3) .
Cr1A N3A 2.102(3) .
Cr1A N4A 2.076(3) .
Si1A N3A 1.686(4) .
Si1A C14A 1.901(5) .
Si1A C15A 1.891(5) .
Si1A C16A 1.864(6) .
Si2A N3A 1.703(3) .
Si2A C11A 1.895(6) .
Si2A C12A 1.842(6) .
Si2A C13A 1.889(6) .
Si3A N4A 1.698(4) .
Si3A C17A 1.890(5) .
Si3A C18A 1.878(5) .
Si3A C19A 1.875(6) .
Si4A N4A 1.698(4) .
Si4A C20A 1.872(5) .
Si4A C21A 1.896(5) .
Si4A C22A 1.868(5) .
N1A C1A 1.342(5) .
N1A C5A 1.395(5) .
N2A C6A 1.403(5) .
N2A C10A 1.336(6) .
C1A C2A 1.371(6) .
C2A C3A 1.406(6) .
C3A C4A 1.362(6) .
C4A C5A 1.420(6) .
C5A C6A 1.417(6) .
C6A C7A 1.410(5) .
C7A C8A 1.355(6) .
C8A C9A 1.425(7) .
C9A C10A 1.378(6) .
Cr1B N1B 2.079(4) .
Cr1B N2B 2.086(4) .
Cr1B N3B 2.084(3) .
Cr1B N4B 2.096(4) .
Si1B N3B 1.693(3) .
Si1B C11B 1.869(5) .
Si1B C12B 1.893(5) .
Si1B C13B 1.879(5) .
Si2B N3B 1.687(4) .
Si2B C14B 1.874(6) .
Si2B C15B 1.889(5) .
Si2B C16B 1.877(5) .
Si3B N4B 1.697(4) .
Si3B C17B 1.865(5) .
Si3B C18B 1.884(5) .
Si3B C19B 1.879(5) .
Si4B N4B 1.700(3) .
Si4B C20B 1.887(5) .
Si4B C21B 1.889(5) .
Si4B C22B 1.878(5) .
N1B C1B 1.363(6) .
N1B C5B 1.374(5) .
N2B C6B 1.387(5) .
N2B C10B 1.356(5) .
C1B C2B 1.358(6) .
C2B C3B 1.420(7) .
C3B C4B 1.362(7) .
C4B C5B 1.424(6) .
C5B C6B 1.421(6) .
C6B C7B 1.428(6) .
C7B C8B 1.357(7) .
C8B C9B 1.416(6) .
C9B C10B 1.381(6) .
K003 O00O 2.811(3) .
K003 O00O 2.811(3) 2_557
K003 O00S 2.809(3) .
K003 O00S 2.809(3) 2_557
K003 O00U 2.814(3) 2_557
K003 O00U 2.814(3) .
K003 O01V 2.664(4) 2_557
K003 O01V 2.664(4) .
K003 C033 3.468(6) 2_557
O00O C01G 1.424(5) .
O00O C02W 1.430(6) .
O00S C02G 1.440(6) .
O00S C028 1.412(6) .
O00U C01Q 1.424(5) .
O00U C02K 1.412(6) 2_557
O01V C02N 1.372(7) .
O01V C033 1.411(7) .
C01G C01Q 1.482(8) .
C01K C02N 1.507(7) .
C01K C024 1.517(7) .
C02G C02K 1.480(7) .
C02K O00U 1.412(6) 2_557
C02W C028 1.506(7) .
C024 C033 1.481(8) .
K004 O00F 2.813(3) 2_756
K004 O00F 2.813(3) .
K004 O00G 2.820(3) .
K004 O00G 2.820(3) 2_756
K004 O00H 2.818(3) 2_756
K004 O00H 2.818(3) .
K004 O00X 2.657(4) 2_756
K004 O00X 2.657(4) .
K004 C027 3.402(5) 2_756
O00F C01D 1.427(5) .
O00F C01H 1.422(5) .
O00G C01A 1.417(5) .
O00G C018 1.421(5) .
O00H C01B 1.419(5) .
O00H C015 1.418(5) .
O00X C027 1.427(6) .
O00X C029 1.401(7) .
C01A C01H 1.490(7) .
C01B C01D 1.512(7) .
C01R C02L 1.528(7) .
C01R C027 1.518(7) .
C02L C029 1.522(8) .
C015 C018 1.496(7) 2_756
C018 C015 1.496(7) 2_756
K005 O00Q 2.767(3) 2_766
K005 O00Q 2.767(3) .
K005 O00R 2.809(3) 2_766
K005 O00R 2.809(3) .
K005 O00W 2.827(3) 2_766
K005 O00W 2.827(3) .
K005 O013 2.665(4) 2_766
K005 O013 2.665(4) .
K005 C02P 3.528(4) 2_766
K005 C030 3.422(6) 2_766
O00Q C02A 1.410(5) .
O00Q C02V 1.430(6) .
O00R C01Y 1.432(6) .
O00R C02P 1.422(5) .
O00W C01O 1.412(5) .
O00W C023 1.432(5) .
O013 C02T 1.419(6) .
O013 C030 1.436(7) .
C01O C02V 1.529(7) .
C01Y C023 1.490(7) .
C02A C02P 1.476(7) 2_766
C02P C02A 1.476(7) 2_766
C02T C03B 1.458(8) .
C03B C03D 1.524(10) .
C03D C030 1.505(10) .
K006 O00I 2.834(3) 2_767
K006 O00I 2.834(3) .
K006 O00K 2.816(3) .
K006 O00K 2.816(3) 2_767
K006 O00L 2.794(3) 2_767
K006 O00L 2.794(3) .
K006 O017 2.650(4) .
K006 O017 2.650(4) 2_767
K006 C02Z 3.452(6) 2_767
O00I C02C 1.420(6) .
O00I C020 1.409(6) .
O00K C01F 1.411(6) .
O00K C02F 1.429(7) .
O00L C01E 1.432(6) .
O00L C01I 1.416(6) .
O017 C02Z 1.421(7) .
O017 C03C 1.368(8) .
C01E C01F 1.483(8) 2_767
C01F C01E 1.483(8) 2_767
C01I C02C 1.506(8) .
C01M C02Z 1.512(8) .
C01M C03A 1.470(9) .
C02F C020 1.487(8) .
C03A C03C 1.432(10) .

loop_
_twin_individual_id
_twin_individual_mass_fraction_refined
1 0.6437(8)
2 0.3563(8)
